data_4081617
loop_
_publ_author_name
'Patra, Malay'
'Hess, Jeannine'
'Konatschnig, Sandro'
'Spingler, Bernhard'
'Gasser, Gilles'

_publ_section_title
;
 Synthesis of Ferrocenyl and Ruthenocenyl Thioamide Derivatives Using a
 Single-Step Three-Component Reaction
;
_journal_issue 20
_journal_name_full Organometallics
_journal_page_first 6098
_journal_paper_doi 10.1021/om400715m
_journal_volume 32
_journal_year 2013
_chemical_formula_sum 'C20 H21 Fe N O S'
_chemical_formula_weight 379.29
_chemical_name_systematic
; 
 ? 
;
_space_group_IT_number 14
_symmetry_cell_setting monoclinic
_symmetry_space_group_name_Hall '-P 2yn'
_symmetry_space_group_name_H-M 'P 1 21/n 1'
_atom_sites_solution_hydrogens geom
_atom_sites_solution_primary direct
_atom_sites_solution_secondary difmap
_audit_creation_method SHELXL-97
_cell_angle_alpha 90.00
_cell_angle_beta 106.018(6)
_cell_angle_gamma 90.00
_cell_formula_units_Z 4
_cell_length_a 14.0176(10)
_cell_length_b 5.8275(3)
_cell_length_c 22.0395(13)
_cell_measurement_reflns_used 3801
_cell_measurement_temperature 183(2)
_cell_measurement_theta_max 32.8114
_cell_measurement_theta_min 2.8578
_cell_volume 1730.45(19)
_computing_cell_refinement 'CrysAlis RED (Oxford, 2007)'
_computing_data_collection 'CrysAlis RED (Oxford, 2007)'
_computing_data_reduction 'CrysAlis RED (Oxford, 2007)'
_computing_molecular_graphics 'ORTEP-3 (Farrugia, 1997)'
_computing_publication_material 'SHELXL-97 (Sheldrick, 2008)'
_computing_structure_refinement 'SHELXL-97 (Sheldrick, 2008)'
_computing_structure_solution 'SIR-97 (Altomare, 1999)'
_diffrn_ambient_temperature 183(2)
_diffrn_detector_area_resol_mean 10.4498
_diffrn_measured_fraction_theta_full 0.982
_diffrn_measured_fraction_theta_max 0.866
_diffrn_measurement_device_type 'Xcalibur Ruby'
_diffrn_measurement_method '\o oscillation scan'
_diffrn_radiation_monochromator graphite
_diffrn_radiation_source 'Enhance (Mo) X-ray Source'
_diffrn_radiation_type MoK\a
_diffrn_radiation_wavelength 0.7107
_diffrn_reflns_av_R_equivalents 0.0392
_diffrn_reflns_av_sigmaI/netI 0.0484
_diffrn_reflns_limit_h_max 21
_diffrn_reflns_limit_h_min -18
_diffrn_reflns_limit_k_max 8
_diffrn_reflns_limit_k_min -5
_diffrn_reflns_limit_l_max 31
_diffrn_reflns_limit_l_min -31
_diffrn_reflns_number 12035
_diffrn_reflns_theta_full 28.22
_diffrn_reflns_theta_max 32.89
_diffrn_reflns_theta_min 2.86
_exptl_absorpt_coefficient_mu 0.998
_exptl_absorpt_correction_T_max 0.9612
_exptl_absorpt_correction_T_min 0.6534
_exptl_absorpt_correction_type multi-scan
_exptl_absorpt_process_details
;
CrysAlisPro, Agilent Technologies,
Version 1.171.36.20 (release 27-06-2012 CrysAlis171 .NET)
(compiled Jul 11 2012,15:38:31)
Empirical absorption correction using spherical harmonics,
 implemented in SCALE3 ABSPACK scaling algorithm.
;
_exptl_crystal_colour red
_exptl_crystal_density_diffrn 1.456
_exptl_crystal_density_method 'not measured'
_exptl_crystal_description plate
_exptl_crystal_F_000 792
_exptl_crystal_size_max 0.27
_exptl_crystal_size_mid 0.12
_exptl_crystal_size_min 0.04
_refine_diff_density_max 0.529
_refine_diff_density_min -0.332
_refine_diff_density_rms 0.071
_refine_ls_extinction_method none
_refine_ls_goodness_of_fit_ref 1.025
_refine_ls_hydrogen_treatment constr
_refine_ls_matrix_type full
_refine_ls_number_parameters 218
_refine_ls_number_reflns 5592
_refine_ls_number_restraints 0
_refine_ls_restrained_S_all 1.025
_refine_ls_R_factor_all 0.0583
_refine_ls_R_factor_gt 0.0438
_refine_ls_shift/su_max 0.001
_refine_ls_shift/su_mean 0.000
_refine_ls_structure_factor_coef Fsqd
_refine_ls_weighting_details 'calc w=1/[\s^2^(Fo^2^)+(0.0442P)^2^+0.3510P] where P=(Fo^2^+2Fc^2^)/3'
_refine_ls_weighting_scheme calc
_refine_ls_wR_factor_gt 0.0968
_refine_ls_wR_factor_ref 0.1058
_reflns_number_gt 4458
_reflns_number_total 5592
_reflns_threshold_expression >2sigma(I)
_cod_data_source_file om400715m_si_002.cif
_cod_data_source_block 3b
_cod_original_cell_volume 1730.45(18)
_cod_original_sg_symbol_H-M P21/n
_cod_database_code 4081617

loop_
_symmetry_equiv_pos_as_xyz
'x, y, z'
'-x+1/2, y+1/2, -z+1/2'
'-x, -y, -z'
'x-1/2, -y-1/2, z-1/2'

loop_
_atom_site_label
_atom_site_type_symbol
_atom_site_fract_x
_atom_site_fract_y
_atom_site_fract_z
_atom_site_U_iso_or_equiv
_atom_site_adp_type
_atom_site_occupancy
_atom_site_symmetry_multiplicity
_atom_site_calc_flag
_atom_site_refinement_flags
Fe1 Fe 0.307720(18) 0.17562(4) 0.937447(11) 0.02368(8) Uani 1 1 d .
C1 C 0.28588(13) 0.2891(3) 0.84754(8) 0.0233(3) Uani 1 1 d .
C2 C 0.34667(13) 0.4472(3) 0.89163(8) 0.0285(4) Uani 1 1 d .
H2A H 0.3313 0.6033 0.8971 0.034 Uiso 1 1 calc R
C3 C 0.43311(14) 0.3302(3) 0.92538(9) 0.0338(4) Uani 1 1 d .
H3A H 0.4864 0.3947 0.9572 0.041 Uiso 1 1 calc R
C4 C 0.42708(14) 0.0994(4) 0.90373(9) 0.0331(4) Uani 1 1 d .
H4A H 0.4753 -0.0170 0.9188 0.040 Uiso 1 1 calc R
C5 C 0.33673(13) 0.0735(3) 0.85586(8) 0.0262(4) Uani 1 1 d .
H5A H 0.3138 -0.0635 0.8331 0.031 Uiso 1 1 calc R
C6 C 0.16924(14) 0.1510(3) 0.95014(9) 0.0324(4) Uani 1 1 d .
H6A H 0.1088 0.1905 0.9200 0.039 Uiso 1 1 calc R
C7 C 0.22864(15) 0.2999(4) 0.99600(9) 0.0336(4) Uani 1 1 d .
H7A H 0.2150 0.4567 1.0020 0.040 Uiso 1 1 calc R
C8 C 0.31187(16) 0.1741(4) 1.03136(9) 0.0359(4) Uani 1 1 d .
H8A H 0.3639 0.2315 1.0653 0.043 Uiso 1 1 calc R
C9 C 0.30389(16) -0.0527(4) 1.00710(9) 0.0358(4) Uani 1 1 d .
H9A H 0.3498 -0.1737 1.0219 0.043 Uiso 1 1 calc R
C10 C 0.21559(14) -0.0675(4) 0.95704(9) 0.0332(4) Uani 1 1 d .
H10A H 0.1917 -0.2000 0.9325 0.040 Uiso 1 1 calc R
C11 C 0.18679(13) 0.3357(3) 0.80560(8) 0.0233(3) Uani 1 1 d .
C12 C 0.04324(13) 0.1587(3) 0.72831(8) 0.0273(4) Uani 1 1 d .
H12A H 0.0399 0.0457 0.6943 0.033 Uiso 1 1 calc R
H12B H 0.0285 0.3120 0.7086 0.033 Uiso 1 1 calc R
C13 C -0.03530(13) 0.0991(3) 0.76200(8) 0.0273(4) Uani 1 1 d .
H13A H -0.0173 -0.0470 0.7853 0.033 Uiso 1 1 calc R
H13B H -0.0372 0.2208 0.7930 0.033 Uiso 1 1 calc R
C14 C -0.13607(12) 0.0763(3) 0.71577(8) 0.0234(3) Uani 1 1 d .
C15 C -0.20618(13) 0.2488(3) 0.70780(8) 0.0253(3) Uani 1 1 d .
H15A H -0.1905 0.3839 0.7327 0.030 Uiso 1 1 calc R
C16 C -0.29868(13) 0.2302(3) 0.66450(8) 0.0273(4) Uani 1 1 d .
H16A H -0.3456 0.3511 0.6598 0.033 Uiso 1 1 calc R
C17 C -0.32195(13) 0.0330(3) 0.62805(8) 0.0277(4) Uani 1 1 d .
C18 C -0.25286(15) -0.1424(3) 0.63527(9) 0.0306(4) Uani 1 1 d .
H18A H -0.2688 -0.2774 0.6104 0.037 Uiso 1 1 calc R
C19 C -0.16136(14) -0.1214(3) 0.67833(9) 0.0289(4) Uani 1 1 d .
H19A H -0.1145 -0.2424 0.6828 0.035 Uiso 1 1 calc R
C20 C -0.47894(16) 0.1816(5) 0.57091(11) 0.0509(6) Uani 1 1 d .
H20C H -0.5361 0.1409 0.5356 0.061 Uiso 1 1 calc R
H20B H -0.4467 0.3187 0.5600 0.061 Uiso 1 1 calc R
H20A H -0.5014 0.2128 0.6085 0.061 Uiso 1 1 calc R
N1 N 0.14287(11) 0.1598(3) 0.77078(7) 0.0265(3) Uani 1 1 d .
H1A H 0.1773 0.0320 0.7737 0.032 Uiso 1 1 calc R
O1 O -0.41041(10) -0.0031(3) 0.58350(6) 0.0390(3) Uani 1 1 d .
S1 S 0.13298(4) 0.59412(8) 0.80176(3) 0.03394(12) Uani 1 1 d .

loop_
_atom_site_aniso_label
_atom_site_aniso_U_11
_atom_site_aniso_U_22
_atom_site_aniso_U_33
_atom_site_aniso_U_23
_atom_site_aniso_U_13
_atom_site_aniso_U_12
Fe1 0.02175(13) 0.02730(15) 0.02217(12) -0.00276(10) 0.00635(9) 0.00216(10)
C1 0.0221(8) 0.0260(9) 0.0236(7) -0.0036(6) 0.0092(6) -0.0031(7)
C2 0.0278(9) 0.0301(9) 0.0288(8) -0.0058(7) 0.0094(7) -0.0053(7)
C3 0.0234(9) 0.0448(12) 0.0327(9) -0.0096(8) 0.0072(7) -0.0073(8)
C4 0.0217(9) 0.0446(11) 0.0331(9) -0.0069(8) 0.0078(7) 0.0057(8)
C5 0.0242(8) 0.0313(9) 0.0241(8) -0.0067(7) 0.0085(6) 0.0004(7)
C6 0.0245(9) 0.0434(11) 0.0319(9) 0.0055(8) 0.0125(7) 0.0049(8)
C7 0.0395(11) 0.0367(11) 0.0297(9) -0.0002(8) 0.0182(8) 0.0069(9)
C8 0.0400(11) 0.0449(12) 0.0223(8) -0.0003(8) 0.0074(8) 0.0022(9)
C9 0.0374(11) 0.0353(11) 0.0349(10) 0.0087(9) 0.0105(8) 0.0084(9)
C10 0.0307(10) 0.0343(10) 0.0370(10) -0.0006(8) 0.0134(8) -0.0029(8)
C11 0.0236(8) 0.0261(8) 0.0222(7) -0.0002(6) 0.0099(6) -0.0007(7)
C12 0.0223(8) 0.0336(9) 0.0253(8) -0.0015(7) 0.0055(6) -0.0037(7)
C13 0.0227(8) 0.0334(9) 0.0261(8) 0.0036(7) 0.0070(7) 0.0005(7)
C14 0.0217(8) 0.0278(8) 0.0220(7) 0.0025(7) 0.0082(6) -0.0016(7)
C15 0.0253(9) 0.0255(8) 0.0255(8) -0.0033(7) 0.0079(7) -0.0010(7)
C16 0.0232(9) 0.0314(9) 0.0277(8) 0.0010(7) 0.0075(7) 0.0038(7)
C17 0.0234(8) 0.0393(10) 0.0214(7) -0.0006(7) 0.0076(6) -0.0053(7)
C18 0.0374(10) 0.0272(9) 0.0286(9) -0.0055(7) 0.0114(8) -0.0063(8)
C19 0.0331(10) 0.0243(9) 0.0324(9) 0.0020(7) 0.0140(8) 0.0023(7)
C20 0.0269(10) 0.087(2) 0.0349(11) -0.0106(12) 0.0011(8) 0.0086(11)
N1 0.0214(7) 0.0264(7) 0.0308(7) -0.0039(6) 0.0058(6) 0.0019(6)
O1 0.0270(7) 0.0548(9) 0.0313(7) -0.0079(7) 0.0013(6) -0.0062(7)
S1 0.0352(3) 0.0244(2) 0.0407(3) 0.0001(2) 0.0080(2) 0.00395(19)

loop_
_atom_type_symbol
_atom_type_description
_atom_type_scat_dispersion_real
_atom_type_scat_dispersion_imag
_atom_type_scat_source
C C 0.0033 0.0016 'International Tables Vol C Tables 4.2.6.8 and 6.1.1.4'
H H 0.0000 0.0000 'International Tables Vol C Tables 4.2.6.8 and 6.1.1.4'
N N 0.0061 0.0033 'International Tables Vol C Tables 4.2.6.8 and 6.1.1.4'
O O 0.0106 0.0060 'International Tables Vol C Tables 4.2.6.8 and 6.1.1.4'
S S 0.1246 0.1234 'International Tables Vol C Tables 4.2.6.8 and 6.1.1.4'
Fe Fe 0.3463 0.8444 'International Tables Vol C Tables 4.2.6.8 and 6.1.1.4'

loop_
_geom_angle_atom_site_label_1
_geom_angle_atom_site_label_2
_geom_angle_atom_site_label_3
_geom_angle
C1 Fe1 C2 41.40(7)
C1 Fe1 C5 41.19(7)
C2 Fe1 C5 69.06(7)
C1 Fe1 C6 105.28(7)
C2 Fe1 C6 121.27(8)
C5 Fe1 C6 121.94(8)
C1 Fe1 C10 119.91(8)
C2 Fe1 C10 156.65(8)
C5 Fe1 C10 106.01(8)
C6 Fe1 C10 40.65(8)
C1 Fe1 C9 156.52(8)
C2 Fe1 C9 161.28(8)
C5 Fe1 C9 121.71(8)
C6 Fe1 C9 68.17(8)
C10 Fe1 C9 40.54(8)
C1 Fe1 C7 122.46(8)
C2 Fe1 C7 107.68(8)
C5 Fe1 C7 158.72(8)
C6 Fe1 C7 40.47(8)
C10 Fe1 C7 68.21(8)
C9 Fe1 C7 68.06(8)
C1 Fe1 C8 159.92(8)
C2 Fe1 C8 124.56(8)
C5 Fe1 C8 158.47(8)
C6 Fe1 C8 67.99(8)
C10 Fe1 C8 68.14(8)
C9 Fe1 C8 40.51(8)
C7 Fe1 C8 40.33(8)
C1 Fe1 C3 68.61(8)
C2 Fe1 C3 40.36(8)
C5 Fe1 C3 68.17(8)
C6 Fe1 C3 158.06(8)
C10 Fe1 C3 160.78(8)
C9 Fe1 C3 125.65(9)
C7 Fe1 C3 123.79(8)
C8 Fe1 C3 110.15(8)
C1 Fe1 C4 68.69(7)
C2 Fe1 C4 68.40(8)
C5 Fe1 C4 40.41(7)
C6 Fe1 C4 158.90(9)
C10 Fe1 C4 123.46(8)
C9 Fe1 C4 108.86(8)
C7 Fe1 C4 159.66(8)
C8 Fe1 C4 124.27(8)
C3 Fe1 C4 40.43(8)
C5 C1 C2 107.16(16)
C5 C1 C11 126.51(15)
C2 C1 C11 126.17(16)
C5 C1 Fe1 69.72(10)
C2 C1 Fe1 69.34(10)
C11 C1 Fe1 122.49(11)
C3 C2 C1 108.04(17)
C3 C2 Fe1 70.77(11)
C1 C2 Fe1 69.26(10)
C3 C2 H2A 126.0
C1 C2 H2A 126.0
Fe1 C2 H2A 125.6
C2 C3 C4 108.51(17)
C2 C3 Fe1 68.87(11)
C4 C3 Fe1 69.84(11)
C2 C3 H3A 125.7
C4 C3 H3A 125.7
Fe1 C3 H3A 127.1
C5 C4 C3 108.02(17)
C5 C4 Fe1 69.06(10)
C3 C4 Fe1 69.73(10)
C5 C4 H4A 126.0
C3 C4 H4A 126.0
Fe1 C4 H4A 126.8
C4 C5 C1 108.27(16)
C4 C5 Fe1 70.52(10)
C1 C5 Fe1 69.09(9)
C4 C5 H5A 125.9
C1 C5 H5A 125.9
Fe1 C5 H5A 126.1
C7 C6 C10 108.17(17)
C7 C6 Fe1 70.16(11)
C10 C6 Fe1 69.69(11)
C7 C6 H6A 125.9
C10 C6 H6A 125.9
Fe1 C6 H6A 125.8
C6 C7 C8 107.98(18)
C6 C7 Fe1 69.38(10)
C8 C7 Fe1 69.95(11)
C6 C7 H7A 126.0
C8 C7 H7A 126.0
Fe1 C7 H7A 126.2
C7 C8 C9 107.92(18)
C7 C8 Fe1 69.72(11)
C9 C8 Fe1 69.32(11)
C7 C8 H8A 126.0
C9 C8 H8A 126.0
Fe1 C8 H8A 126.5
C10 C9 C8 108.16(18)
C10 C9 Fe1 69.67(11)
C8 C9 Fe1 70.18(11)
C10 C9 H9A 125.9
C8 C9 H9A 125.9
Fe1 C9 H9A 125.8
C9 C10 C6 107.77(18)
C9 C10 Fe1 69.79(11)
C6 C10 Fe1 69.66(11)
C9 C10 H10A 126.1
C6 C10 H10A 126.1
Fe1 C10 H10A 126.0
N1 C11 C1 115.45(15)
N1 C11 S1 122.34(14)
C1 C11 S1 122.21(13)
N1 C12 C13 112.44(14)
N1 C12 H12A 109.1
C13 C12 H12A 109.1
N1 C12 H12B 109.1
C13 C12 H12B 109.1
H12A C12 H12B 107.8
C14 C13 C12 111.05(14)
C14 C13 H13A 109.4
C12 C13 H13A 109.4
C14 C13 H13B 109.4
C12 C13 H13B 109.4
H13A C13 H13B 108.0
C15 C14 C19 117.80(17)
C15 C14 C13 121.61(16)
C19 C14 C13 120.58(16)
C14 C15 C16 121.86(17)
C14 C15 H15A 119.1
C16 C15 H15A 119.1
C15 C16 C17 119.26(17)
C15 C16 H16A 120.4
C17 C16 H16A 120.4
O1 C17 C18 115.76(17)
O1 C17 C16 124.33(17)
C18 C17 C16 119.91(17)
C19 C18 C17 120.17(17)
C19 C18 H18A 119.9
C17 C18 H18A 119.9
C18 C19 C14 121.00(17)
C18 C19 H19A 119.5
C14 C19 H19A 119.5
O1 C20 H20C 109.5
O1 C20 H20B 109.5
H20C C20 H20B 109.5
O1 C20 H20A 109.5
H20C C20 H20A 109.5
H20B C20 H20A 109.5
C11 N1 C12 125.95(15)
C11 N1 H1A 117.0
C12 N1 H1A 117.0
C17 O1 C20 117.02(17)

loop_
_geom_bond_atom_site_label_1
_geom_bond_atom_site_label_2
_geom_bond_distance
Fe1 C1 2.0304(17)
Fe1 C2 2.0316(19)
Fe1 C5 2.0387(16)
Fe1 C6 2.0412(18)
Fe1 C10 2.042(2)
Fe1 C9 2.043(2)
Fe1 C7 2.0515(18)
Fe1 C8 2.0546(19)
Fe1 C3 2.0565(19)
Fe1 C4 2.0579(18)
C1 C5 1.431(3)
C1 C2 1.436(2)
C1 C11 1.466(2)
C2 C3 1.411(3)
C2 H2A 0.9500
C3 C4 1.422(3)
C3 H3A 0.9500
C4 C5 1.415(2)
C4 H4A 0.9500
C5 H5A 0.9500
C6 C7 1.416(3)
C6 C10 1.418(3)
C6 H6A 0.9500
C7 C8 1.416(3)
C7 H7A 0.9500
C8 C9 1.419(3)
C8 H8A 0.9500
C9 C10 1.415(3)
C9 H9A 0.9500
C10 H10A 0.9500
C11 N1 1.326(2)
C11 S1 1.6761(18)
C12 N1 1.451(2)
C12 C13 1.528(2)
C12 H12A 0.9900
C12 H12B 0.9900
C13 C14 1.502(2)
C13 H13A 0.9900
C13 H13B 0.9900
C14 C15 1.383(2)
C14 C19 1.404(3)
C15 C16 1.386(2)
C15 H15A 0.9500
C16 C17 1.389(3)
C16 H16A 0.9500
C17 O1 1.369(2)
C17 C18 1.387(3)
C18 C19 1.374(3)
C18 H18A 0.9500
C19 H19A 0.9500
C20 O1 1.418(3)
C20 H20C 0.9800
C20 H20B 0.9800
C20 H20A 0.9800
N1 H1A 0.8800

loop_
_geom_hbond_atom_site_label_D
_geom_hbond_atom_site_label_H
_geom_hbond_atom_site_label_A
_geom_hbond_distance_DH
_geom_hbond_distance_HA
_geom_hbond_distance_DA
_geom_hbond_angle_DHA
_geom_hbond_site_symmetry_A
N1 H1A S1 0.88 2.74 3.3769(16) 130.7 1_545

loop_
_geom_torsion_atom_site_label_1
_geom_torsion_atom_site_label_2
_geom_torsion_atom_site_label_3
_geom_torsion_atom_site_label_4
_geom_torsion
C2 Fe1 C1 C5 118.39(15)
C6 Fe1 C1 C5 -121.36(11)
C10 Fe1 C1 C5 -79.97(12)
C9 Fe1 C1 C5 -51.1(2)
C7 Fe1 C1 C5 -161.82(11)
C8 Fe1 C1 C5 171.2(2)
C3 Fe1 C1 C5 80.87(11)
C4 Fe1 C1 C5 37.32(10)
C5 Fe1 C1 C2 -118.39(15)
C6 Fe1 C1 C2 120.24(11)
C10 Fe1 C1 C2 161.64(11)
C9 Fe1 C1 C2 -169.54(18)
C7 Fe1 C1 C2 79.78(13)
C8 Fe1 C1 C2 52.8(3)
C3 Fe1 C1 C2 -37.53(11)
C4 Fe1 C1 C2 -81.08(12)
C2 Fe1 C1 C11 -120.51(18)
C5 Fe1 C1 C11 121.10(18)
C6 Fe1 C1 C11 -0.26(16)
C10 Fe1 C1 C11 41.13(17)
C9 Fe1 C1 C11 70.0(2)
C7 Fe1 C1 C11 -40.72(17)
C8 Fe1 C1 C11 -67.7(3)
C3 Fe1 C1 C11 -158.03(16)
C4 Fe1 C1 C11 158.42(16)
C5 C1 C2 C3 0.7(2)
C11 C1 C2 C3 176.23(16)
Fe1 C1 C2 C3 60.41(13)
C5 C1 C2 Fe1 -59.72(12)
C11 C1 C2 Fe1 115.81(17)
C1 Fe1 C2 C3 -118.87(15)
C5 Fe1 C2 C3 -80.53(11)
C6 Fe1 C2 C3 163.98(11)
C10 Fe1 C2 C3 -162.41(18)
C9 Fe1 C2 C3 48.1(3)
C7 Fe1 C2 C3 121.77(12)
C8 Fe1 C2 C3 80.53(13)
C4 Fe1 C2 C3 -37.02(11)
C5 Fe1 C2 C1 38.34(10)
C6 Fe1 C2 C1 -77.15(12)
C10 Fe1 C2 C1 -43.5(2)
C9 Fe1 C2 C1 167.0(2)
C7 Fe1 C2 C1 -119.37(11)
C8 Fe1 C2 C1 -160.60(11)
C3 Fe1 C2 C1 118.87(15)
C4 Fe1 C2 C1 81.84(11)
C1 C2 C3 C4 -0.7(2)
Fe1 C2 C3 C4 58.73(13)
C1 C2 C3 Fe1 -59.46(12)
C1 Fe1 C3 C2 38.46(10)
C5 Fe1 C3 C2 82.92(12)
C6 Fe1 C3 C2 -39.1(3)
C10 Fe1 C3 C2 158.7(2)
C9 Fe1 C3 C2 -162.90(11)
C7 Fe1 C3 C2 -77.10(13)
C8 Fe1 C3 C2 -120.09(11)
C4 Fe1 C3 C2 120.30(16)
C1 Fe1 C3 C4 -81.84(12)
C2 Fe1 C3 C4 -120.30(16)
C5 Fe1 C3 C4 -37.38(11)
C6 Fe1 C3 C4 -159.44(19)
C10 Fe1 C3 C4 38.4(3)
C9 Fe1 C3 C4 76.80(14)
C7 Fe1 C3 C4 162.60(12)
C8 Fe1 C3 C4 119.61(12)
C2 C3 C4 C5 0.5(2)
Fe1 C3 C4 C5 58.62(13)
C2 C3 C4 Fe1 -58.13(13)
C1 Fe1 C4 C5 -38.01(11)
C2 Fe1 C4 C5 -82.66(12)
C6 Fe1 C4 C5 39.0(3)
C10 Fe1 C4 C5 74.55(14)
C9 Fe1 C4 C5 117.10(12)
C7 Fe1 C4 C5 -165.3(2)
C8 Fe1 C4 C5 159.41(12)
C3 Fe1 C4 C5 -119.62(17)
C1 Fe1 C4 C3 81.61(12)
C2 Fe1 C4 C3 36.97(11)
C5 Fe1 C4 C3 119.62(17)
C6 Fe1 C4 C3 158.6(2)
C10 Fe1 C4 C3 -165.82(12)
C9 Fe1 C4 C3 -123.28(13)
C7 Fe1 C4 C3 -45.6(3)
C8 Fe1 C4 C3 -80.97(14)
C3 C4 C5 C1 -0.1(2)
Fe1 C4 C5 C1 58.98(12)
C3 C4 C5 Fe1 -59.04(13)
C2 C1 C5 C4 -0.39(19)
C11 C1 C5 C4 -175.91(16)
Fe1 C1 C5 C4 -59.87(12)
C2 C1 C5 Fe1 59.48(12)
C11 C1 C5 Fe1 -116.03(17)
C1 Fe1 C5 C4 119.40(16)
C2 Fe1 C5 C4 80.87(13)
C6 Fe1 C5 C4 -164.52(12)
C10 Fe1 C5 C4 -123.22(12)
C9 Fe1 C5 C4 -81.99(14)
C7 Fe1 C5 C4 165.9(2)
C8 Fe1 C5 C4 -52.4(3)
C3 Fe1 C5 C4 37.39(12)
C2 Fe1 C5 C1 -38.53(10)
C6 Fe1 C5 C1 76.08(12)
C10 Fe1 C5 C1 117.38(11)
C9 Fe1 C5 C1 158.61(11)
C7 Fe1 C5 C1 46.5(3)
C8 Fe1 C5 C1 -171.8(2)
C3 Fe1 C5 C1 -82.01(11)
C4 Fe1 C5 C1 -119.40(16)
C1 Fe1 C6 C7 -122.48(12)
C2 Fe1 C6 C7 -80.53(13)
C5 Fe1 C6 C7 -163.98(11)
C10 Fe1 C6 C7 119.15(17)
C9 Fe1 C6 C7 81.34(13)
C8 Fe1 C6 C7 37.53(12)
C3 Fe1 C6 C7 -52.0(2)
C4 Fe1 C6 C7 167.3(2)
C1 Fe1 C6 C10 118.37(12)
C2 Fe1 C6 C10 160.32(11)
C5 Fe1 C6 C10 76.87(13)
C9 Fe1 C6 C10 -37.81(12)
C7 Fe1 C6 C10 -119.15(17)
C8 Fe1 C6 C10 -81.62(13)
C3 Fe1 C6 C10 -171.11(19)
C4 Fe1 C6 C10 48.1(3)
C10 C6 C7 C8 0.0(2)
Fe1 C6 C7 C8 -59.52(13)
C10 C6 C7 Fe1 59.55(13)
C1 Fe1 C7 C6 74.68(13)
C2 Fe1 C7 C6 117.76(12)
C5 Fe1 C7 C6 40.2(3)
C10 Fe1 C7 C6 -37.79(11)
C9 Fe1 C7 C6 -81.63(13)
C8 Fe1 C7 C6 -119.24(17)
C3 Fe1 C7 C6 159.26(12)
C4 Fe1 C7 C6 -166.8(2)
C1 Fe1 C7 C8 -166.08(12)
C2 Fe1 C7 C8 -122.99(13)
C5 Fe1 C7 C8 159.4(2)
C6 Fe1 C7 C8 119.24(17)
C10 Fe1 C7 C8 81.45(13)
C9 Fe1 C7 C8 37.61(13)
C3 Fe1 C7 C8 -81.50(15)
C4 Fe1 C7 C8 -47.6(3)
C6 C7 C8 C9 0.2(2)
Fe1 C7 C8 C9 -58.99(14)
C6 C7 C8 Fe1 59.16(13)
C1 Fe1 C8 C7 36.2(3)
C2 Fe1 C8 C7 76.02(15)
C5 Fe1 C8 C7 -159.68(19)
C6 Fe1 C8 C7 -37.65(12)
C10 Fe1 C8 C7 -81.63(13)
C9 Fe1 C8 C7 -119.35(18)
C3 Fe1 C8 C7 118.90(13)
C4 Fe1 C8 C7 161.91(12)
C1 Fe1 C8 C9 155.6(2)
C2 Fe1 C8 C9 -164.64(12)
C5 Fe1 C8 C9 -40.3(3)
C6 Fe1 C8 C9 81.70(13)
C10 Fe1 C8 C9 37.72(12)
C7 Fe1 C8 C9 119.35(18)
C3 Fe1 C8 C9 -121.76(13)
C4 Fe1 C8 C9 -78.74(15)
C7 C8 C9 C10 -0.3(2)
Fe1 C8 C9 C10 -59.54(14)
C7 C8 C9 Fe1 59.24(13)
C1 Fe1 C9 C10 -40.0(2)
C2 Fe1 C9 C10 162.0(2)
C5 Fe1 C9 C10 -77.08(13)
C6 Fe1 C9 C10 37.90(12)
C7 Fe1 C9 C10 81.67(13)
C8 Fe1 C9 C10 119.13(17)
C3 Fe1 C9 C10 -161.65(11)
C4 Fe1 C9 C10 -119.80(12)
C1 Fe1 C9 C8 -159.14(17)
C2 Fe1 C9 C8 42.8(3)
C5 Fe1 C9 C8 163.79(12)
C6 Fe1 C9 C8 -81.23(13)
C10 Fe1 C9 C8 -119.13(17)
C7 Fe1 C9 C8 -37.46(12)
C3 Fe1 C9 C8 79.22(15)
C4 Fe1 C9 C8 121.07(13)
C8 C9 C10 C6 0.3(2)
Fe1 C9 C10 C6 -59.54(13)
C8 C9 C10 Fe1 59.86(14)
C7 C6 C10 C9 -0.2(2)
Fe1 C6 C10 C9 59.62(13)
C7 C6 C10 Fe1 -59.84(13)
C1 Fe1 C10 C9 162.81(11)
C2 Fe1 C10 C9 -165.48(17)
C5 Fe1 C10 C9 120.38(12)
C6 Fe1 C10 C9 -118.91(17)
C7 Fe1 C10 C9 -81.28(13)
C8 Fe1 C10 C9 -37.68(12)
C3 Fe1 C10 C9 51.0(3)
C4 Fe1 C10 C9 79.84(14)
C1 Fe1 C10 C6 -78.28(13)
C2 Fe1 C10 C6 -46.6(2)
C5 Fe1 C10 C6 -120.71(12)
C9 Fe1 C10 C6 118.91(17)
C7 Fe1 C10 C6 37.62(12)
C8 Fe1 C10 C6 81.22(13)
C3 Fe1 C10 C6 169.9(2)
C4 Fe1 C10 C6 -161.25(11)
C5 C1 C11 N1 -2.5(2)
C2 C1 C11 N1 -177.20(16)
Fe1 C1 C11 N1 -90.22(17)
C5 C1 C11 S1 177.73(14)
C2 C1 C11 S1 3.0(2)
Fe1 C1 C11 S1 90.02(16)
N1 C12 C13 C14 -174.30(15)
C12 C13 C14 C15 -102.12(19)
C12 C13 C14 C19 76.9(2)
C19 C14 C15 C16 0.0(3)
C13 C14 C15 C16 178.96(15)
C14 C15 C16 C17 0.1(3)
C15 C16 C17 O1 -179.34(16)
C15 C16 C17 C18 0.0(3)
O1 C17 C18 C19 179.29(16)
C16 C17 C18 C19 -0.1(3)
C17 C18 C19 C14 0.1(3)
C15 C14 C19 C18 -0.1(3)
C13 C14 C19 C18 -179.07(16)
C1 C11 N1 C12 176.58(15)
S1 C11 N1 C12 -3.7(2)
C13 C12 N1 C11 -86.3(2)
C18 C17 O1 C20 -174.30(17)
C16 C17 O1 C20 5.1(3)
